data_7215386
loop_
_publ_author_name
'Zhu, Xia'
'Wang, Li-Yan'
'Liu, Xun-Gao'
'Wang, Ju'
'Li, Bao-Long'
'Li, Hai-Yan'

_publ_section_title
;
 Structural versatility of seven copper(ii) coordination polymers
 constructed with the long flexible ligand
 1,4-bis(1,2,4-triazol-1-yl)butane
;
_journal_issue 20
_journal_name_full CrystEngComm
_journal_page_first 6090
_journal_paper_doi 10.1039/c1ce05466j
_journal_volume 13
_journal_year 2011
_chemical_formula_moiety 'C10 H12 Cu N8 S2'
_chemical_formula_sum 'C10 H12 Cu N8 S2'
_chemical_formula_weight 371.94
_chemical_name_systematic
;
?
;
_space_group_IT_number 14
_symmetry_cell_setting monoclinic
_symmetry_space_group_name_Hall '-P 2ybc'
_symmetry_space_group_name_H-M 'P 1 21/c 1'
_atom_sites_solution_hydrogens geom
_atom_sites_solution_primary direct
_atom_sites_solution_secondary difmap
_audit_creation_method SHELXL-97
_cell_angle_alpha 90.00
_cell_angle_beta 106.288(5)
_cell_angle_gamma 90.00
_cell_formula_units_Z 2
_cell_length_a 9.565(2)
_cell_length_b 8.5582(19)
_cell_length_c 9.4197(17)
_cell_measurement_reflns_used 3552
_cell_measurement_temperature 193(2)
_cell_measurement_theta_max 27.4835
_cell_measurement_theta_min 3.2542
_cell_volume 740.1(3)
_computing_cell_refinement 'CrystalClear (Rigaku Corp., 2000)'
_computing_data_collection 'CrystalClear (Rigaku Corp., 2000)'
_computing_data_reduction 'CrystalClear (Rigaku Corp., 2000)'
_computing_molecular_graphics 'Bruker SHELXTL'
_computing_publication_material 'Bruker SHELXTL'
_computing_structure_refinement 'SHELXL-97 (Sheldrick, 1997)'
_computing_structure_solution 'SHELXS-97 (Sheldrick, 1990)'
_diffrn_ambient_temperature 193(2)
_diffrn_measured_fraction_theta_full 0.998
_diffrn_measured_fraction_theta_max 0.998
_diffrn_measurement_device_type 'Rigaku Mercury CCD'
_diffrn_measurement_method \w
_diffrn_radiation_monochromator graphite
_diffrn_radiation_source 'fine-focus sealed tube'
_diffrn_radiation_type MoK\a
_diffrn_radiation_wavelength 0.71070
_diffrn_reflns_av_R_equivalents 0.0415
_diffrn_reflns_av_sigmaI/netI 0.0232
_diffrn_reflns_limit_h_max 12
_diffrn_reflns_limit_h_min -10
_diffrn_reflns_limit_k_max 11
_diffrn_reflns_limit_k_min -11
_diffrn_reflns_limit_l_max 10
_diffrn_reflns_limit_l_min -12
_diffrn_reflns_number 7955
_diffrn_reflns_theta_full 27.45
_diffrn_reflns_theta_max 27.45
_diffrn_reflns_theta_min 3.25
_diffrn_standards_decay_% 0
_diffrn_standards_interval_count 0
_diffrn_standards_interval_time 0
_diffrn_standards_number 0
_exptl_absorpt_coefficient_mu 1.763
_exptl_absorpt_correction_T_max 1.000
_exptl_absorpt_correction_T_min 0.763
_exptl_absorpt_correction_type multi-scan
_exptl_absorpt_process_details 'Jacobson, R. (1998) Private communication'
_exptl_crystal_colour Green
_exptl_crystal_density_diffrn 1.669
_exptl_crystal_density_method 'not measured'
_exptl_crystal_description block
_exptl_crystal_F_000 378
_exptl_crystal_size_max 0.48
_exptl_crystal_size_mid 0.40
_exptl_crystal_size_min 0.20
_refine_diff_density_max 0.382
_refine_diff_density_min -0.533
_refine_diff_density_rms 0.066
_refine_ls_extinction_method none
_refine_ls_goodness_of_fit_ref 1.074
_refine_ls_hydrogen_treatment constr
_refine_ls_matrix_type full
_refine_ls_number_parameters 97
_refine_ls_number_reflns 1698
_refine_ls_number_restraints 0
_refine_ls_restrained_S_all 1.074
_refine_ls_R_factor_all 0.0285
_refine_ls_R_factor_gt 0.0270
_refine_ls_shift/su_max 0.000
_refine_ls_shift/su_mean 0.000
_refine_ls_structure_factor_coef Fsqd
_refine_ls_weighting_details 'calc w=1/[\s^2^(Fo^2^)+(0.0461P)^2^+0.2222P] where P=(Fo^2^+2Fc^2^)/3'
_refine_ls_weighting_scheme calc
_refine_ls_wR_factor_gt 0.0748
_refine_ls_wR_factor_ref 0.0760
_reflns_number_gt 1615
_reflns_number_total 1698
_reflns_threshold_expression >2sigma(I)
_cod_data_source_file c1ce05466j.txt
_cod_data_source_block Cu_btb_NCS
_cod_depositor_comments
;
The following automatic conversions were performed:

'_symmetry_cell_setting' value 'Monoclinic' changed to 'monoclinic'
according to
/usr/data/users/saulius/automatic-downloads/retrospective/RSC/lib/dictionaries/cif_core.dic
dictionary named 'cif_core.dic' version 2.4.2 from
2011-04-26.

'_exptl_absorpt_correction_type' value 'Multi-scan'
changed to 'multi-scan' according to
/usr/data/users/saulius/automatic-downloads/retrospective/RSC/lib/dictionaries/cif_core.dic
dictionary named 'cif_core.dic' version 2.4.2 from 2011-04-26.

Automatic conversion script
Id: cif_fix_values 2281 2013-09-26 08:29:07Z andrius 
;
_cod_original_cell_volume 740.2(3)
_cod_original_sg_symbol_H-M P21/c
_cod_database_code 7215386

loop_
_symmetry_equiv_pos_as_xyz
'x, y, z'
'-x, y+1/2, -z+1/2'
'-x, -y, -z'
'x, -y-1/2, z-1/2'

loop_
_atom_site_label
_atom_site_type_symbol
_atom_site_fract_x
_atom_site_fract_y
_atom_site_fract_z
_atom_site_U_iso_or_equiv
_atom_site_adp_type
_atom_site_occupancy
_atom_site_symmetry_multiplicity
_atom_site_calc_flag
_atom_site_refinement_flags
Cu1 Cu 1.0000 0.0000 1.0000 0.02085(12) Uani 1 2 d S
S1 S 1.15068(5) 0.19835(6) 0.60557(6) 0.03818(15) Uani 1 1 d .
N1 N 0.63042(14) 0.27354(14) 0.89588(14) 0.0198(3) Uani 1 1 d .
N2 N 0.57633(14) 0.15288(15) 0.95923(15) 0.0233(3) Uani 1 1 d .
N3 N 0.80991(13) 0.11067(15) 0.96881(15) 0.0207(3) Uani 1 1 d .
N4 N 1.01688(16) 0.07672(18) 0.80875(16) 0.0289(3) Uani 1 1 d .
C1 C 0.68871(17) 0.05862(18) 1.00187(18) 0.0217(3) Uani 1 1 d .
H1A H 0.6855 -0.0354 1.0504 0.026 Uiso 1 1 calc R
C2 C 0.76915(17) 0.24636(18) 0.90234(18) 0.0221(3) Uani 1 1 d .
H2A H 0.8282 0.3123 0.8659 0.027 Uiso 1 1 calc R
C3 C 0.53523(18) 0.40255(19) 0.82639(18) 0.0244(3) Uani 1 1 d .
H3A H 0.4672 0.3659 0.7356 0.029 Uiso 1 1 calc R
H3B H 0.5936 0.4849 0.8010 0.029 Uiso 1 1 calc R
C4 C 0.45073(18) 0.4684(2) 0.92740(19) 0.0244(3) Uani 1 1 d .
H4A H 0.3892 0.3870 0.9490 0.029 Uiso 1 1 calc R
H4B H 0.3879 0.5518 0.8762 0.029 Uiso 1 1 calc R
C5 C 1.07197(16) 0.12981(19) 0.72473(17) 0.0226(3) Uani 1 1 d .

loop_
_atom_site_aniso_label
_atom_site_aniso_U_11
_atom_site_aniso_U_22
_atom_site_aniso_U_33
_atom_site_aniso_U_23
_atom_site_aniso_U_13
_atom_site_aniso_U_12
Cu1 0.01878(17) 0.02435(18) 0.02201(18) 0.00541(9) 0.00999(12) 0.00582(9)
S1 0.0373(3) 0.0391(3) 0.0473(3) 0.0200(2) 0.0270(2) 0.01303(19)
N1 0.0205(6) 0.0160(6) 0.0244(7) 0.0007(5) 0.0088(5) 0.0012(5)
N2 0.0207(6) 0.0199(6) 0.0309(7) 0.0033(5) 0.0100(5) -0.0006(5)
N3 0.0186(6) 0.0188(6) 0.0261(7) 0.0010(5) 0.0085(5) 0.0007(5)
N4 0.0304(7) 0.0337(8) 0.0253(7) 0.0062(6) 0.0124(6) 0.0067(6)
C1 0.0205(7) 0.0171(7) 0.0288(8) 0.0014(6) 0.0088(6) -0.0009(6)
C2 0.0207(7) 0.0191(7) 0.0287(8) 0.0023(6) 0.0105(6) 0.0004(5)
C3 0.0259(8) 0.0230(8) 0.0242(8) 0.0042(6) 0.0066(6) 0.0066(6)
C4 0.0207(8) 0.0232(7) 0.0287(9) 0.0010(7) 0.0062(7) 0.0061(6)
C5 0.0215(7) 0.0224(7) 0.0235(7) 0.0020(6) 0.0055(6) 0.0061(6)

loop_
_atom_type_symbol
_atom_type_description
_atom_type_scat_dispersion_real
_atom_type_scat_dispersion_imag
_atom_type_scat_source
C C 0.0033 0.0016 'International Tables Vol C Tables 4.2.6.8 and 6.1.1.4'
H H 0.0000 0.0000 'International Tables Vol C Tables 4.2.6.8 and 6.1.1.4'
Cu Cu 0.3201 1.2651 'International Tables Vol C Tables 4.2.6.8 and 6.1.1.4'
N N 0.0061 0.0033 'International Tables Vol C Tables 4.2.6.8 and 6.1.1.4'
S S 0.1246 0.1234 'International Tables Vol C Tables 4.2.6.8 and 6.1.1.4'

loop_
_geom_angle_atom_site_label_1
_geom_angle_atom_site_label_2
_geom_angle_atom_site_label_3
_geom_angle
_geom_angle_site_symmetry_1
_geom_angle_site_symmetry_3
N4 Cu1 N4 180.0 . 3_757
N4 Cu1 N3 90.70(6) . .
N4 Cu1 N3 89.30(6) 3_757 .
N4 Cu1 N3 89.30(6) . 3_757
N4 Cu1 N3 90.70(6) 3_757 3_757
N3 Cu1 N3 180.0 . 3_757
N4 Cu1 S1 81.98(5) . 4_566
N4 Cu1 S1 98.02(5) 3_757 4_566
N3 Cu1 S1 88.48(4) . 4_566
N3 Cu1 S1 91.52(4) 3_757 4_566
N4 Cu1 S1 98.02(5) . 2_746
N4 Cu1 S1 81.98(5) 3_757 2_746
N3 Cu1 S1 91.52(4) . 2_746
N3 Cu1 S1 88.48(4) 3_757 2_746
S1 Cu1 S1 180.0 4_566 2_746
C2 N1 N2 110.05(13) . .
C2 N1 C3 129.73(13) . .
N2 N1 C3 120.11(13) . .
C1 N2 N1 102.72(12) . .
C2 N3 C1 103.83(13) . .
C2 N3 Cu1 128.32(11) . .
C1 N3 Cu1 127.70(11) . .
C5 N4 Cu1 157.84(14) . .
N2 C1 N3 114.00(14) . .
N2 C1 H1A 123.0 . .
N3 C1 H1A 123.0 . .
N3 C2 N1 109.39(14) . .
N3 C2 H2A 125.3 . .
N1 C2 H2A 125.3 . .
N1 C3 C4 111.92(13) . .
N1 C3 H3A 109.2 . .
C4 C3 H3A 109.2 . .
N1 C3 H3B 109.2 . .
C4 C3 H3B 109.2 . .
H3A C3 H3B 107.9 . .
C3 C4 C4 112.92(17) . 3_667
C3 C4 H4A 109.0 . .
C4 C4 H4A 109.0 3_667 .
C3 C4 H4B 109.0 . .
C4 C4 H4B 109.0 3_667 .
H4A C4 H4B 107.8 . .
N4 C5 S1 178.07(15) . .

loop_
_geom_bond_atom_site_label_1
_geom_bond_atom_site_label_2
_geom_bond_distance
_geom_bond_site_symmetry_2
Cu1 N4 1.9661(14) .
Cu1 N4 1.9661(14) 3_757
Cu1 N3 1.9975(13) .
Cu1 N3 1.9975(13) 3_757
Cu1 S1 2.9878(7) 4_566
Cu1 S1 2.9878(7) 2_746
S1 C5 1.6263(17) .
N1 C2 1.332(2) .
N1 N2 1.3651(18) .
N1 C3 1.4636(19) .
N2 C1 1.314(2) .
N3 C2 1.325(2) .
N3 C1 1.3571(19) .
N4 C5 1.159(2) .
C1 H1A 0.9300 .
C2 H2A 0.9300 .
C3 C4 1.519(2) .
C3 H3A 0.9700 .
C3 H3B 0.9700 .
C4 C4 1.526(3) 3_667
C4 H4A 0.9700 .
C4 H4B 0.9700 .

loop_
_geom_torsion_atom_site_label_1
_geom_torsion_atom_site_label_2
_geom_torsion_atom_site_label_3
_geom_torsion_atom_site_label_4
_geom_torsion
_geom_torsion_site_symmetry_1
_geom_torsion_site_symmetry_4
C2 N1 N2 C1 0.41(17) . .
C3 N1 N2 C1 176.95(13) . .
N4 Cu1 N3 C2 -34.77(14) . .
N4 Cu1 N3 C2 145.23(14) 3_757 .
S1 Cu1 N3 C2 47.18(14) 4_566 .
S1 Cu1 N3 C2 -132.82(14) 2_746 .
N4 Cu1 N3 C1 140.14(14) . .
N4 Cu1 N3 C1 -39.86(14) 3_757 .
S1 Cu1 N3 C1 -137.90(13) 4_566 .
S1 Cu1 N3 C1 42.10(13) 2_746 .
N3 Cu1 N4 C5 136.1(4) . .
N3 Cu1 N4 C5 -43.9(4) 3_757 .
S1 Cu1 N4 C5 47.7(4) 4_566 .
S1 Cu1 N4 C5 -132.3(4) 2_746 .
N1 N2 C1 N3 -0.51(18) . .
C2 N3 C1 N2 0.41(18) . .
Cu1 N3 C1 N2 -175.48(11) . .
C1 N3 C2 N1 -0.13(18) . .
Cu1 N3 C2 N1 175.74(10) . .
N2 N1 C2 N3 -0.18(19) . .
C3 N1 C2 N3 -176.29(14) . .
C2 N1 C3 C4 -134.04(17) . .
N2 N1 C3 C4 50.18(19) . .
N1 C3 C4 C4 59.8(2) . 3_667
